data_7018619
loop_
_publ_author_name
'Weiss, Charles J.'
'Groves, Amy N.'
'Mock, Michael T.'
'Dougherty, William G.'
'Kassel, W. Scott'
'Helm, Monte L.'
'Dubois, Daniel L.'
'Bullock, R. Morris'

_publ_section_title
;
 Synthesis and reactivity of molybdenum and tungsten bis(dinitrogen)
 complexes supported by diphosphine chelates containing pendant amines.
;
_journal_issue 15
_journal_name_full 'Dalton transactions (Cambridge, England : 2003)'
_journal_page_first 4517
_journal_page_last 4529
_journal_paper_doi 10.1039/c2dt12224c
_journal_volume 41
_journal_year 2012
_chemical_formula_moiety '2(C27 H26 N2 P2 W0.5), 2(C4 H6.487 O)'
_chemical_formula_sum 'C62 H64.97 N4 O2 P4 W'
_chemical_formula_weight 1205.88
_chemical_name_systematic
;
?
;
_space_group_crystal_system monoclinic
_space_group_IT_number 14
_space_group_name_Hall '-P 2ybc'
_space_group_name_H-M_alt 'P 1 21/c 1'
_symmetry_space_group_name_Hall '-P 2ybc'
_symmetry_space_group_name_H-M 'P 1 21/c 1'
_atom_sites_solution_hydrogens geom
_atom_sites_solution_primary direct
_atom_sites_solution_secondary difmap
_audit_creation_date 2011-03-11
_audit_creation_method
;
Olex2 1.1
(compiled 2011.02.15 svn.r1672, GUI svn.r3494)
;
_cell_angle_alpha 90.00
_cell_angle_beta 97.533(3)
_cell_angle_gamma 90.00
_cell_formula_units_Z 2
_cell_length_a 9.9919(5)
_cell_length_b 15.5200(8)
_cell_length_c 17.6634(9)
_cell_measurement_reflns_used 9900
_cell_measurement_temperature 373.1(10)
_cell_measurement_theta_max 29.57
_cell_measurement_theta_min 2.58
_cell_volume 2715.5(2)
_computing_molecular_graphics
;
O. V. Dolomanov, L. J. Bourhis, R. J. Gildea, J. A. K. Howard and H. Puschmann,
OLEX2: a complete structure solution, refinement and analysis program.
J. Appl. Cryst. (2009). 42, 339-341.
;
_computing_publication_material
;
O. V. Dolomanov, L. J. Bourhis, R. J. Gildea, J. A. K. Howard and H. Puschmann,
OLEX2: a complete structure solution, refinement and analysis program.
J. Appl. Cryst. (2009). 42, 339-341.
;
_computing_structure_refinement 'SHELXL-97 (Sheldrick, 1997)'
_computing_structure_solution 'A short history of SHELX (Sheldrick, 2007)'
_diffrn_ambient_temperature 373.1(10)
_diffrn_measured_fraction_theta_full 0.995
_diffrn_measured_fraction_theta_max 0.995
_diffrn_measurement_device_type 'Bruker APEX-II CCD'
_diffrn_measurement_method '\f and \w scans'
_diffrn_radiation_monochromator graphite
_diffrn_radiation_type MoK\a
_diffrn_radiation_wavelength 0.71073
_diffrn_reflns_av_R_equivalents 0.0441
_diffrn_reflns_av_unetI/netI 0.0307
_diffrn_reflns_limit_h_max 13
_diffrn_reflns_limit_h_min -13
_diffrn_reflns_limit_k_max 21
_diffrn_reflns_limit_k_min -21
_diffrn_reflns_limit_l_max 24
_diffrn_reflns_limit_l_min -24
_diffrn_reflns_number 61951
_diffrn_reflns_theta_full 29.65
_diffrn_reflns_theta_max 29.65
_diffrn_reflns_theta_min 1.75
_diffrn_source 'fine-focus sealed tube'
_diffrn_source_current 30.0
_diffrn_source_power 1.5
_diffrn_source_voltage 50.0
_diffrn_standards_number 0
_exptl_absorpt_coefficient_mu 2.293
_exptl_absorpt_correction_T_max 0.8031
_exptl_absorpt_correction_T_min 0.7248
_exptl_absorpt_correction_type multi-scan
_exptl_absorpt_process_details 'SADABS; (Sheldrick, 2006)'
_exptl_crystal_colour orange
_exptl_crystal_colour_primary orange
_exptl_crystal_density_diffrn 1.475
_exptl_crystal_density_method 'not measured'
_exptl_crystal_description block
_exptl_crystal_F_000 1230
_exptl_crystal_size_max 0.15
_exptl_crystal_size_mid 0.14
_exptl_crystal_size_min 0.10
_refine_diff_density_max 2.053
_refine_diff_density_min -0.987
_refine_diff_density_rms 0.108
_refine_ls_extinction_method none
_refine_ls_goodness_of_fit_ref 1.066
_refine_ls_hydrogen_treatment constr
_refine_ls_matrix_type full
_refine_ls_number_parameters 350
_refine_ls_number_reflns 7635
_refine_ls_number_restraints 0
_refine_ls_restrained_S_all 1.066
_refine_ls_R_factor_all 0.0463
_refine_ls_R_factor_gt 0.0269
_refine_ls_shift/su_max 0.001
_refine_ls_shift/su_mean 0.000
_refine_ls_structure_factor_coef Fsqd
_refine_ls_weighting_details 'calc w=1/[\s^2^(Fo^2^)+(0.0279P)^2^+2.9615P] where P=(Fo^2^+2Fc^2^)/3'
_refine_ls_weighting_scheme calc
_refine_ls_wR_factor_gt 0.0589
_refine_ls_wR_factor_ref 0.0661
_reflns_number_gt 5685
_reflns_number_total 7635
_reflns_threshold_expression >2sigma(I)
_cod_data_source_file c2dt12224c.txt
_cod_data_source_block trans-W(N2)2(dppp)2_(14)
_cod_database_code 7018619

loop_
_space_group_symop_id
_space_group_symop_operation_xyz
1 'x, y, z'
2 '-x, y+1/2, -z+1/2'
3 '-x, -y, -z'
4 'x, -y-1/2, z-1/2'

loop_
_atom_site_label
_atom_site_type_symbol
_atom_site_fract_x
_atom_site_fract_y
_atom_site_fract_z
_atom_site_U_iso_or_equiv
_atom_site_adp_type
_atom_site_occupancy
_atom_site_symmetry_multiplicity
_atom_site_calc_flag
_atom_site_refinement_flags
_atom_site_disorder_assembly
_atom_site_disorder_group
W1 W 0.0000 0.5000 0.0000 0.00990(4) Uani 1 2 d S . .
P1 P -0.03428(7) 0.61248(4) 0.09444(4) 0.01303(13) Uani 1 1 d . . .
P2 P -0.01269(6) 0.39707(4) 0.10616(4) 0.01227(13) Uani 1 1 d . . .
N1 N 0.1923(2) 0.50963(12) 0.04689(12) 0.0140(4) Uani 1 1 d . . .
N2 N 0.2979(2) 0.51534(14) 0.07768(14) 0.0216(5) Uani 1 1 d . . .
C1 C 0.0342(3) 0.72163(16) 0.08268(15) 0.0192(6) Uani 1 1 d . . .
C2 C 0.1644(3) 0.72867(17) 0.06378(16) 0.0223(6) Uani 1 1 d . . .
H2 H 0.2115 0.6793 0.0534 0.027 Uiso 1 1 calc R . .
C3 C 0.2249(3) 0.8088(2) 0.06026(19) 0.0326(7) Uani 1 1 d . . .
H3 H 0.3129 0.8128 0.0486 0.039 Uiso 1 1 calc R . .
C4 C 0.1548(4) 0.8827(2) 0.0740(2) 0.0408(9) Uani 1 1 d . . .
H4 H 0.1950 0.9364 0.0709 0.049 Uiso 1 1 calc R . .
C5 C 0.0259(4) 0.87681(19) 0.09211(19) 0.0373(8) Uani 1 1 d . . .
H5 H -0.0212 0.9267 0.1010 0.045 Uiso 1 1 calc R . .
C6 C -0.0352(4) 0.79658(18) 0.09735(17) 0.0276(7) Uani 1 1 d . . .
H6 H -0.1221 0.7930 0.1106 0.033 Uiso 1 1 calc R . .
C7 C -0.3105(3) 0.63782(17) 0.05736(16) 0.0202(5) Uani 1 1 d . . .
H7 H -0.2928 0.6267 0.0079 0.024 Uiso 1 1 calc R . .
C8 C -0.4414(3) 0.6551(2) 0.07000(17) 0.0271(6) Uani 1 1 d . . .
H8 H -0.5104 0.6554 0.0292 0.033 Uiso 1 1 calc R . .
C9 C -0.4699(3) 0.6719(2) 0.14258(18) 0.0333(8) Uani 1 1 d . . .
H9 H -0.5580 0.6832 0.1512 0.040 Uiso 1 1 calc R . .
C10 C -0.3667(3) 0.6718(2) 0.20221(19) 0.0374(8) Uani 1 1 d . . .
H10 H -0.3855 0.6835 0.2514 0.045 Uiso 1 1 calc R . .
C11 C -0.2347(3) 0.6544(2) 0.19017(17) 0.0274(6) Uani 1 1 d . . .
H11 H -0.1662 0.6545 0.2312 0.033 Uiso 1 1 calc R . .
C12 C -0.2043(3) 0.63666(16) 0.11710(16) 0.0166(5) Uani 1 1 d . . .
C13 C 0.0610(3) 0.59557(16) 0.19030(15) 0.0161(5) Uani 1 1 d . . .
H13A H 0.1565 0.5954 0.1854 0.019 Uiso 1 1 calc R . .
H13B H 0.0444 0.6444 0.2221 0.019 Uiso 1 1 calc R . .
C14 C 0.0287(3) 0.51318(15) 0.23182(14) 0.0166(5) Uani 1 1 d . . .
H14A H 0.0668 0.5178 0.2851 0.020 Uiso 1 1 calc R . .
H14B H -0.0685 0.5083 0.2299 0.020 Uiso 1 1 calc R . .
C15 C 0.0822(3) 0.43152(16) 0.19864(15) 0.0156(5) Uani 1 1 d . . .
H15A H 0.0799 0.3852 0.2353 0.019 Uiso 1 1 calc R . .
H15B H 0.1758 0.4407 0.1916 0.019 Uiso 1 1 calc R . .
C16 C -0.1737(3) 0.37071(16) 0.14061(15) 0.0161(5) Uani 1 1 d . . .
C17 C -0.1794(3) 0.31429(18) 0.20160(16) 0.0216(6) Uani 1 1 d . . .
H17 H -0.1009 0.2874 0.2241 0.026 Uiso 1 1 calc R . .
C18 C -0.2997(3) 0.2980(2) 0.22897(17) 0.0281(7) Uani 1 1 d . . .
H18 H -0.3021 0.2596 0.2692 0.034 Uiso 1 1 calc R . .
C19 C -0.4168(3) 0.3383(2) 0.19688(18) 0.0283(7) Uani 1 1 d . . .
H19 H -0.4981 0.3268 0.2152 0.034 Uiso 1 1 calc R . .
C20 C -0.4125(3) 0.3956(2) 0.13736(17) 0.0255(6) Uani 1 1 d . . .
H20 H -0.4908 0.4236 0.1161 0.031 Uiso 1 1 calc R . .
C21 C -0.2917(3) 0.41151(18) 0.10932(16) 0.0199(5) Uani 1 1 d . . .
H21 H -0.2897 0.4499 0.0691 0.024 Uiso 1 1 calc R . .
C22 C 0.0687(3) 0.29031(16) 0.10400(14) 0.0157(5) Uani 1 1 d . . .
C23 C -0.0005(3) 0.21231(17) 0.09765(16) 0.0197(6) Uani 1 1 d . . .
H23 H -0.0939 0.2117 0.0961 0.024 Uiso 1 1 calc R . .
C24 C 0.0691(3) 0.13524(18) 0.09367(17) 0.0267(7) Uani 1 1 d . . .
H24 H 0.0218 0.0834 0.0904 0.032 Uiso 1 1 calc R . .
C25 C 0.2066(3) 0.13466(19) 0.09445(18) 0.0294(7) Uani 1 1 d . . .
H25 H 0.2520 0.0828 0.0908 0.035 Uiso 1 1 calc R . .
C26 C 0.2774(3) 0.21122(18) 0.10059(17) 0.0252(6) Uani 1 1 d . . .
H26 H 0.3706 0.2112 0.1011 0.030 Uiso 1 1 calc R . .
C27 C 0.2090(3) 0.28836(17) 0.10603(15) 0.0181(5) Uani 1 1 d . . .
H27 H 0.2574 0.3397 0.1111 0.022 Uiso 1 1 calc R . .
O1S O 0.2897(4) 0.5091(2) 0.4207(3) 0.0956(15) Uani 1 1 d . . .
C1S C 0.3416(11) 0.4319(7) 0.3997(7) 0.044(3) Uani 0.513(14) 1 d P A 1
H1S H 0.3036 0.3773 0.4011 0.053 Uiso 0.513(14) 1 calc PR A 1
C2S C 0.4733(10) 0.4561(6) 0.3740(5) 0.042(3) Uani 0.513(14) 1 d P A 1
H2SA H 0.5401 0.4729 0.4163 0.051 Uiso 0.513(14) 1 calc PR A 1
H2SB H 0.5092 0.4103 0.3451 0.051 Uiso 0.513(14) 1 calc PR A 1
C1S' C 0.3862(15) 0.4310(8) 0.4322(8) 0.056(3) Uani 0.487(14) 1 d P A 2
H1SA H 0.4700 0.4442 0.4644 0.067 Uiso 0.487(14) 1 calc PR A 2
H1SB H 0.3441 0.3807 0.4516 0.067 Uiso 0.487(14) 1 calc PR A 2
C2S' C 0.4038(12) 0.4225(7) 0.3498(5) 0.049(3) Uani 0.487(14) 1 d P A 2
H2SC H 0.3241 0.3984 0.3200 0.059 Uiso 0.487(14) 1 calc PR A 2
H2SD H 0.4818 0.3876 0.3430 0.059 Uiso 0.487(14) 1 calc PR A 2
C3S C 0.4271(5) 0.5277(4) 0.3269(3) 0.0695(15) Uani 1 1 d . . .
H3SA H 0.3730 0.5094 0.2800 0.083 Uiso 0.513(14) 1 calc PR A 1
H3SB H 0.5014 0.5631 0.3147 0.083 Uiso 0.513(14) 1 calc PR A 1
H3SC H 0.5214 0.5440 0.3372 0.083 Uiso 0.487(14) 1 calc PR A 2
H3SD H 0.3943 0.5391 0.2737 0.083 Uiso 0.487(14) 1 calc PR A 2
C4S C 0.3445(5) 0.5729(3) 0.3786(3) 0.0720(15) Uani 1 1 d . A .
H4S H 0.3319 0.6321 0.3821 0.086 Uiso 1 1 calc R . .

loop_
_atom_site_aniso_label
_atom_site_aniso_U_11
_atom_site_aniso_U_22
_atom_site_aniso_U_33
_atom_site_aniso_U_23
_atom_site_aniso_U_13
_atom_site_aniso_U_12
W1 0.01278(6) 0.00562(6) 0.01118(6) 0.00016(6) 0.00115(4) -0.00001(6)
P1 0.0171(3) 0.0083(3) 0.0137(3) -0.0014(2) 0.0021(2) -0.0006(2)
P2 0.0157(3) 0.0080(3) 0.0132(3) 0.0017(2) 0.0020(2) 0.0004(2)
N1 0.0204(10) 0.0078(10) 0.0144(9) 0.0014(8) 0.0046(8) 0.0012(8)
N2 0.0203(11) 0.0204(13) 0.0234(12) 0.0018(9) 0.0002(9) 0.0002(9)
C1 0.0322(15) 0.0092(11) 0.0150(13) -0.0016(10) -0.0010(11) -0.0043(10)
C2 0.0302(15) 0.0145(13) 0.0198(14) 0.0022(10) -0.0048(12) -0.0049(11)
C3 0.0401(18) 0.0233(15) 0.0320(18) 0.0044(13) -0.0046(14) -0.0151(13)
C4 0.073(3) 0.0142(15) 0.0330(19) -0.0004(13) -0.0024(18) -0.0202(16)
C5 0.072(3) 0.0073(13) 0.0317(18) -0.0035(12) 0.0046(17) -0.0031(14)
C6 0.0491(19) 0.0125(13) 0.0217(15) -0.0027(11) 0.0067(13) 0.0016(13)
C7 0.0238(13) 0.0185(13) 0.0181(13) -0.0039(10) 0.0023(11) 0.0039(11)
C8 0.0246(14) 0.0349(17) 0.0212(15) -0.0066(13) 0.0003(11) 0.0066(12)
C9 0.0239(15) 0.049(2) 0.0273(17) -0.0097(15) 0.0063(13) 0.0102(14)
C10 0.0379(18) 0.056(2) 0.0191(15) -0.0111(15) 0.0071(14) 0.0161(16)
C11 0.0309(15) 0.0345(17) 0.0161(14) -0.0064(12) -0.0001(12) 0.0093(13)
C12 0.0211(13) 0.0112(12) 0.0179(13) -0.0031(10) 0.0043(10) 0.0035(10)
C13 0.0205(12) 0.0118(12) 0.0152(12) -0.0017(10) 0.0000(10) -0.0013(10)
C14 0.0228(12) 0.0144(14) 0.0120(11) -0.0006(9) 0.0003(9) 0.0011(9)
C15 0.0202(13) 0.0103(12) 0.0158(13) 0.0023(10) 0.0006(10) 0.0000(10)
C16 0.0189(12) 0.0128(12) 0.0169(13) -0.0013(10) 0.0036(10) -0.0022(10)
C17 0.0266(14) 0.0177(13) 0.0205(14) 0.0050(11) 0.0033(11) -0.0002(11)
C18 0.0375(17) 0.0273(16) 0.0210(15) 0.0060(12) 0.0097(13) -0.0054(13)
C19 0.0267(15) 0.0337(17) 0.0266(16) -0.0026(13) 0.0110(13) -0.0096(13)
C20 0.0198(13) 0.0312(16) 0.0258(15) 0.0008(13) 0.0046(11) 0.0009(12)
C21 0.0228(13) 0.0186(13) 0.0185(13) 0.0027(10) 0.0033(11) -0.0019(10)
C22 0.0269(14) 0.0094(11) 0.0105(12) 0.0018(9) 0.0017(10) 0.0023(10)
C23 0.0289(14) 0.0128(12) 0.0176(13) 0.0011(10) 0.0035(11) -0.0011(11)
C24 0.0499(19) 0.0089(12) 0.0212(15) -0.0001(11) 0.0037(13) -0.0012(12)
C25 0.0465(19) 0.0156(14) 0.0260(16) 0.0009(12) 0.0038(14) 0.0131(13)
C26 0.0310(15) 0.0217(14) 0.0228(15) 0.0005(12) 0.0030(12) 0.0096(12)
C27 0.0243(13) 0.0124(12) 0.0172(13) 0.0012(10) 0.0017(10) 0.0017(10)
O1S 0.105(3) 0.067(3) 0.133(4) -0.013(2) 0.084(3) 0.001(2)
C1S 0.048(6) 0.035(4) 0.051(7) 0.016(5) 0.011(5) -0.006(4)
C2S 0.042(5) 0.042(5) 0.044(5) -0.010(4) 0.010(4) 0.010(4)
C1S' 0.076(9) 0.052(6) 0.039(7) -0.005(5) 0.004(5) 0.002(6)
C2S' 0.054(6) 0.061(6) 0.030(5) 0.000(4) 0.000(4) 0.006(5)
C3S 0.050(3) 0.107(4) 0.051(3) 0.030(3) 0.004(2) -0.009(3)
C4S 0.078(3) 0.042(3) 0.100(4) -0.010(3) 0.025(3) -0.011(2)

loop_
_atom_type_symbol
_atom_type_description
_atom_type_scat_dispersion_real
_atom_type_scat_dispersion_imag
_atom_type_scat_source
C C 0.0033 0.0016 'International Tables Vol C Tables 4.2.6.8 and 6.1.1.4'
H H 0.0000 0.0000 'International Tables Vol C Tables 4.2.6.8 and 6.1.1.4'
N N 0.0061 0.0033 'International Tables Vol C Tables 4.2.6.8 and 6.1.1.4'
O O 0.0106 0.0060 'International Tables Vol C Tables 4.2.6.8 and 6.1.1.4'
P P 0.1023 0.0942 'International Tables Vol C Tables 4.2.6.8 and 6.1.1.4'
W W -0.8490 6.8722 'International Tables Vol C Tables 4.2.6.8 and 6.1.1.4'

loop_
_geom_angle_atom_site_label_1
_geom_angle_atom_site_label_2
_geom_angle_atom_site_label_3
_geom_angle
_geom_angle_site_symmetry_1
_geom_angle_site_symmetry_3
P1 W1 P1 180.00(3) 3_565 .
P1 W1 P2 85.37(2) . .
P1 W1 P2 94.63(2) 3_565 .
P1 W1 P2 94.64(2) . 3_565
P1 W1 P2 85.37(2) 3_565 3_565
P2 W1 P2 180.0 . 3_565
N1 W1 P1 97.01(6) 3_565 .
N1 W1 P1 97.01(6) . 3_565
N1 W1 P1 82.99(6) 3_565 3_565
N1 W1 P1 82.99(6) . .
N1 W1 P2 97.11(6) 3_565 .
N1 W1 P2 97.11(6) . 3_565
N1 W1 P2 82.89(6) 3_565 3_565
N1 W1 P2 82.89(6) . .
N1 W1 N1 180.0 3_565 .
C1 P1 W1 119.06(9) . .
C1 P1 C13 94.54(12) . .
C12 P1 W1 120.43(9) . .
C12 P1 C1 101.78(12) . .
C12 P1 C13 102.08(12) . .
C13 P1 W1 114.71(9) . .
C15 P2 W1 114.14(8) . .
C16 P2 W1 121.82(9) . .
C16 P2 C15 98.11(12) . .
C16 P2 C22 102.35(12) . .
C22 P2 W1 119.71(9) . .
C22 P2 C15 95.79(11) . .
N2 N1 W1 175.6(2) . .
C2 C1 P1 118.1(2) . .
C2 C1 C6 118.9(3) . .
C6 C1 P1 122.9(2) . .
C3 C2 C1 120.6(3) . .
C4 C3 C2 120.1(3) . .
C5 C4 C3 120.0(3) . .
C4 C5 C6 120.5(3) . .
C5 C6 C1 119.9(3) . .
C8 C7 C12 121.5(3) . .
C9 C8 C7 120.3(3) . .
C10 C9 C8 119.2(3) . .
C9 C10 C11 121.0(3) . .
C10 C11 C12 120.5(3) . .
C7 C12 P1 118.2(2) . .
C11 C12 P1 124.3(2) . .
C11 C12 C7 117.5(3) . .
C14 C13 P1 116.24(18) . .
C15 C14 C13 113.9(2) . .
C14 C15 P2 114.44(17) . .
C17 C16 P2 121.4(2) . .
C21 C16 P2 120.1(2) . .
C21 C16 C17 118.4(2) . .
C18 C17 C16 120.8(3) . .
C17 C18 C19 120.3(3) . .
C18 C19 C20 119.7(3) . .
C19 C20 C21 120.1(3) . .
C20 C21 C16 120.7(3) . .
C23 C22 P2 124.5(2) . .
C23 C22 C27 118.0(2) . .
C27 C22 P2 117.48(19) . .
C24 C23 C22 120.4(3) . .
C25 C24 C23 120.8(3) . .
C24 C25 C26 119.8(3) . .
C25 C26 C27 119.7(3) . .
C26 C27 C22 121.2(3) . .
C1S O1S C1S' 26.1(5) . .
C1S O1S C4S 106.6(5) . .
C4S O1S C1S' 110.2(6) . .
O1S C1S C2S 103.9(8) . .
C3S C2S C1S 98.1(7) . .
C2S' C1S' O1S 95.3(9) . .
C1S' C2S' C3S 100.6(8) . .
C2S C3S C2S' 32.9(4) . .
C2S C3S C4S 100.0(5) . .
C4S C3S C2S' 101.7(5) . .
O1S C4S C3S 106.4(4) . .

loop_
_geom_bond_atom_site_label_1
_geom_bond_atom_site_label_2
_geom_bond_distance
_geom_bond_site_symmetry_2
W1 P1 2.4692(7) .
W1 P1 2.4691(7) 3_565
W1 P2 2.4792(6) .
W1 P2 2.4793(6) 3_565
W1 N1 1.996(2) 3_565
W1 N1 1.996(2) .
P1 C1 1.849(3) .
P1 C12 1.835(3) .
P1 C13 1.849(3) .
P2 C15 1.857(3) .
P2 C16 1.839(3) .
P2 C22 1.848(3) .
N1 N2 1.125(3) .
C1 C2 1.389(4) .
C1 C6 1.396(4) .
C2 C3 1.388(4) .
C3 C4 1.381(5) .
C4 C5 1.370(5) .
C5 C6 1.395(4) .
C7 C8 1.381(4) .
C7 C12 1.395(4) .
C8 C9 1.374(4) .
C9 C10 1.374(4) .
C10 C11 1.390(4) .
C11 C12 1.392(4) .
C13 C14 1.529(3) .
C14 C15 1.523(3) .
C16 C17 1.395(4) .
C16 C21 1.388(4) .
C17 C18 1.376(4) .
C18 C19 1.381(4) .
C19 C20 1.383(4) .
C20 C21 1.385(4) .
C22 C23 1.391(4) .
C22 C27 1.397(4) .
C23 C24 1.390(4) .
C24 C25 1.373(5) .
C25 C26 1.380(4) .
C26 C27 1.388(4) .
O1S C1S 1.377(12) .
O1S C1S' 1.547(15) .
O1S C4S 1.393(6) .
C1S C2S 1.495(14) .
C2S C3S 1.428(9) .
C1S' C2S' 1.495(16) .
C2S' C3S 1.705(12) .
C3S C4S 1.485(7) .
